data_1517157
loop_
_publ_author_name
'Harmata, Michael'
'Hong, Xuechuan'
'Barnes, Charles L.'

_publ_section_title
;
 Benzothiazines in synthesis. Toward the synthesis of pseudopteroxazole.
;
_journal_issue 13
_journal_name_full 'Organic letters'
_journal_page_first 2201
_journal_page_last 2203
_journal_paper_doi 10.1021/ol049334+
_journal_volume 6
_journal_year 2004
_chemical_formula_sum 'C24 H29 N O2 S'
_chemical_formula_weight 395.54
_chemical_name_systematic
; 
 ? 
;
_space_group_IT_number 19
_symmetry_cell_setting orthorhombic
_symmetry_space_group_name_Hall 'P 2ac 2ab'
_symmetry_space_group_name_H-M 'P 21 21 21'
_atom_sites_solution_hydrogens geom
_atom_sites_solution_primary direct
_atom_sites_solution_secondary difmap
_audit_creation_method SHELXL-97
_cell_angle_alpha 90.00
_cell_angle_beta 90.00
_cell_angle_gamma 90.00
_cell_formula_units_Z 4
_cell_length_a 5.4679(9)
_cell_length_b 8.3878(13)
_cell_length_c 45.772(7)
_cell_measurement_reflns_used 1254
_cell_measurement_temperature 173(2)
_cell_measurement_theta_max 18.1
_cell_measurement_theta_min 2.5
_cell_volume 2099.3(6)
_computing_cell_refinement 'SAINT (Bruker, 1998)'
_computing_data_collection 'SMART (Bruker, 1998)'
_computing_data_reduction 'SAINT (Bruker, 1998)'
_computing_molecular_graphics 'ORTEP-III (Burnett & Johnson, 1996)'
_computing_publication_material 'CIFTAB (Sheldrick, 1997)'
_computing_structure_refinement 'SHELXL-97 (Sheldrick, 1997)'
_computing_structure_solution 'SHELXS-97 (Sheldrick, 1997)'
_diffrn_ambient_temperature 173(2)
_diffrn_measured_fraction_theta_full 0.998
_diffrn_measured_fraction_theta_max 0.998
_diffrn_measurement_device_type 'Bruker SMART CCD area detector'
_diffrn_measurement_method 'omega scans'
_diffrn_radiation_monochromator graphite
_diffrn_radiation_source 'normal-focus sealed tube'
_diffrn_radiation_type MoK\a
_diffrn_radiation_wavelength 0.71073
_diffrn_reflns_av_R_equivalents 0.1348
_diffrn_reflns_av_sigmaI/netI 0.1526
_diffrn_reflns_limit_h_max 6
_diffrn_reflns_limit_h_min -6
_diffrn_reflns_limit_k_max 9
_diffrn_reflns_limit_k_min -9
_diffrn_reflns_limit_l_max 50
_diffrn_reflns_limit_l_min -46
_diffrn_reflns_number 11029
_diffrn_reflns_theta_full 23.25
_diffrn_reflns_theta_max 23.25
_diffrn_reflns_theta_min 1.78
_diffrn_standards_decay_% 0.0
_exptl_absorpt_coefficient_mu 0.174
_exptl_absorpt_correction_T_max 0.97
_exptl_absorpt_correction_T_min 0.90
_exptl_absorpt_correction_type multi-scan
_exptl_absorpt_process_details
;
 Data were corrected for decay and absorption using the program SADABS 
 based on the method of R.H. Blessing (Acta Cryst. A51, 33-38, 1995).
;
_exptl_crystal_colour colorless
_exptl_crystal_density_diffrn 1.252
_exptl_crystal_density_method 'not measured'
_exptl_crystal_description needle
_exptl_crystal_F_000 848
_exptl_crystal_size_max 0.60
_exptl_crystal_size_mid 0.15
_exptl_crystal_size_min 0.15
_refine_diff_density_max 0.327
_refine_diff_density_min -0.316
_refine_diff_density_rms 0.082
_refine_ls_abs_structure_details 'Flack H D (1983), Acta Cryst. A39, 876-881'
_refine_ls_abs_structure_Flack -0.2(2)
_refine_ls_extinction_coef 0.029(3)
_refine_ls_extinction_expression Fc^*^=kFc[1+0.001xFc^2^\l^3^/sin(2\q)]^-1/4^
_refine_ls_extinction_method SHELXL
_refine_ls_goodness_of_fit_ref 1.019
_refine_ls_hydrogen_treatment noref
_refine_ls_matrix_type full
_refine_ls_number_parameters 259
_refine_ls_number_reflns 3000
_refine_ls_number_restraints 0
_refine_ls_restrained_S_all 1.019
_refine_ls_R_factor_all 0.1553
_refine_ls_R_factor_gt 0.0671
_refine_ls_shift/su_max 0.000
_refine_ls_shift/su_mean 0.000
_refine_ls_structure_factor_coef Fsqd
_refine_ls_weighting_details 'calc w=1/[\s^2^(Fo^2^)+(0.0932P)^2^+0.0000P] where P=(Fo^2^+2Fc^2^)/3'
_refine_ls_weighting_scheme calc
_refine_ls_wR_factor_gt 0.1479
_refine_ls_wR_factor_ref 0.1932
_reflns_number_gt 1676
_reflns_number_total 3000
_reflns_threshold_expression >2sigma(I)
_cod_data_source_file ol049334%2Bsi20040412_111644.cif
_cod_data_source_block XH-V-50
_cod_original_sg_symbol_H-M P2~1~2~1~2~1~
_cod_database_code 1517157

loop_
_symmetry_equiv_pos_as_xyz
'x, y, z'
'-x+1/2, -y, z+1/2'
'x+1/2, -y+1/2, -z'
'-x, y+1/2, -z+1/2'

loop_
_atom_site_label
_atom_site_type_symbol
_atom_site_fract_x
_atom_site_fract_y
_atom_site_fract_z
_atom_site_U_iso_or_equiv
_atom_site_adp_type
_atom_site_occupancy
_atom_site_symmetry_multiplicity
_atom_site_calc_flag
_atom_site_refinement_flags
S1 S 0.1766(4) 0.4523(2) 0.92512(4) 0.0360(6) Uani 1 1 d .
O1 O 0.0902(9) 0.2885(5) 0.92236(10) 0.0488(15) Uani 1 1 d .
O2 O -0.2775(9) 0.8453(5) 0.91708(9) 0.0419(14) Uani 1 1 d .
N1 N -0.0063(10) 0.5858(6) 0.91889(12) 0.0403(16) Uani 1 1 d .
C1 C 0.4357(13) 0.4836(8) 0.90337(14) 0.0348(19) Uani 1 1 d .
H1A H 0.5259 0.5791 0.9101 0.042 Uiso 1 1 calc R
H1B H 0.5464 0.3904 0.9044 0.042 Uiso 1 1 calc R
C2 C 0.3444(14) 0.5075(7) 0.87191(13) 0.0318(17) Uani 1 1 d .
H2 H 0.2416 0.4135 0.8664 0.038 Uiso 1 1 calc R
C3 C 0.1847(15) 0.6574(7) 0.87046(14) 0.0314(17) Uani 1 1 d .
C4 C 0.0254(14) 0.6877(8) 0.89472(14) 0.0326(18) Uani 1 1 d .
C5 C -0.1146(13) 0.8272(8) 0.89410(15) 0.034(2) Uani 1 1 d .
C6 C -0.0880(14) 0.9367(8) 0.87194(15) 0.038(2) Uani 1 1 d .
H6 H -0.1773 1.0338 0.8726 0.045 Uiso 1 1 calc R
C7 C 0.0700(14) 0.9063(7) 0.84839(15) 0.038(2) Uani 1 1 d .
C8 C 0.1952(14) 0.7623(7) 0.84694(13) 0.0295(17) Uani 1 1 d .
C9 C 0.3491(15) 0.7256(8) 0.81959(13) 0.0354(19) Uani 1 1 d .
H9 H 0.4859 0.8045 0.8185 0.043 Uiso 1 1 calc R
C10 C 0.4584(15) 0.5580(8) 0.82101(14) 0.041(2) Uani 1 1 d .
H10A H 0.3304 0.4795 0.8158 0.049 Uiso 1 1 calc R
H10B H 0.5908 0.5493 0.8063 0.049 Uiso 1 1 calc R
C11 C 0.5603(13) 0.5168(8) 0.85074(14) 0.0324(18) Uani 1 1 d .
H11 H 0.6719 0.6045 0.8572 0.039 Uiso 1 1 calc R
C12 C -0.4478(15) 0.9755(9) 0.91527(16) 0.053(2) Uani 1 1 d .
H12A H -0.3586 1.0767 0.9163 0.079 Uiso 1 1 calc R
H12B H -0.5637 0.9691 0.9316 0.079 Uiso 1 1 calc R
H12C H -0.5370 0.9695 0.8967 0.079 Uiso 1 1 calc R
C13 C 0.1001(17) 1.0397(9) 0.82573(15) 0.061(3) Uani 1 1 d .
H13A H 0.2735 1.0511 0.8207 0.091 Uiso 1 1 calc R
H13B H 0.0393 1.1402 0.8339 0.091 Uiso 1 1 calc R
H13C H 0.0067 1.0130 0.8081 0.091 Uiso 1 1 calc R
C14 C 0.2032(15) 0.7362(8) 0.79199(15) 0.0385(19) Uani 1 1 d .
H14 H 0.0486 0.6847 0.7924 0.046 Uiso 1 1 calc R
C15 C 0.2599(14) 0.8079(9) 0.76686(16) 0.044(2) Uani 1 1 d .
C16 C 0.1017(15) 0.7900(9) 0.74044(15) 0.055(3) Uani 1 1 d .
H16A H -0.0200 0.7064 0.7439 0.082 Uiso 1 1 calc R
H16B H 0.2032 0.7608 0.7236 0.082 Uiso 1 1 calc R
H16C H 0.0183 0.8911 0.7364 0.082 Uiso 1 1 calc R
C17 C 0.4852(19) 0.9117(11) 0.76287(18) 0.073(3) Uani 1 1 d .
H17A H 0.4352 1.0231 0.7604 0.110 Uiso 1 1 calc R
H17B H 0.5752 0.8767 0.7455 0.110 Uiso 1 1 calc R
H17C H 0.5906 0.9021 0.7801 0.110 Uiso 1 1 calc R
C18 C 0.7048(15) 0.3623(8) 0.84939(16) 0.051(2) Uani 1 1 d .
H18A H 0.5943 0.2739 0.8447 0.077 Uiso 1 1 calc R
H18B H 0.7827 0.3427 0.8683 0.077 Uiso 1 1 calc R
H18C H 0.8307 0.3706 0.8342 0.077 Uiso 1 1 calc R
C19 C 0.2762(14) 0.4765(8) 0.96165(14) 0.0348(19) Uani 1 1 d .
C20 C 0.4781(15) 0.3944(8) 0.97195(15) 0.040(2) Uani 1 1 d .
H20 H 0.5686 0.3268 0.9593 0.048 Uiso 1 1 calc R
C21 C 0.5467(16) 0.4115(9) 1.00070(16) 0.048(2) Uani 1 1 d .
H21 H 0.6844 0.3545 1.0078 0.058 Uiso 1 1 calc R
C22 C 0.4204(16) 0.5088(10) 1.01901(17) 0.051(2) Uani 1 1 d .
H22 H 0.4693 0.5192 1.0388 0.061 Uiso 1 1 calc R
C23 C 0.2243(16) 0.5909(9) 1.00892(17) 0.054(2) Uani 1 1 d .
H23 H 0.1365 0.6585 1.0219 0.064 Uiso 1 1 calc R
C24 C 0.1494(16) 0.5782(8) 0.98006(15) 0.044(2) Uani 1 1 d .
H24 H 0.0139 0.6380 0.9731 0.053 Uiso 1 1 calc R

loop_
_atom_site_aniso_label
_atom_site_aniso_U_11
_atom_site_aniso_U_22
_atom_site_aniso_U_33
_atom_site_aniso_U_23
_atom_site_aniso_U_13
_atom_site_aniso_U_12
S1 0.0308(11) 0.0402(11) 0.0369(11) 0.0036(9) -0.0008(10) -0.0004(10)
O1 0.055(4) 0.031(3) 0.061(3) 0.000(2) -0.001(3) -0.016(2)
O2 0.039(4) 0.049(3) 0.037(3) -0.006(2) 0.008(3) 0.011(2)
N1 0.024(4) 0.044(4) 0.053(4) 0.018(3) 0.007(3) 0.012(3)
C1 0.027(4) 0.036(4) 0.042(4) 0.002(3) 0.003(4) 0.005(3)
C2 0.037(5) 0.027(4) 0.032(4) -0.002(3) 0.004(4) 0.005(4)
C3 0.030(4) 0.025(4) 0.039(4) -0.002(3) 0.002(4) 0.004(4)
C4 0.030(5) 0.033(4) 0.034(4) 0.004(4) -0.003(4) 0.005(4)
C5 0.031(5) 0.043(4) 0.030(4) -0.015(4) -0.001(4) 0.004(4)
C6 0.041(5) 0.033(4) 0.040(4) 0.001(4) 0.004(4) 0.016(4)
C7 0.050(5) 0.027(4) 0.037(4) 0.000(3) -0.002(4) 0.006(4)
C8 0.030(4) 0.028(4) 0.031(4) 0.001(3) 0.006(4) 0.004(4)
C9 0.040(5) 0.036(4) 0.031(4) 0.000(3) 0.002(4) 0.010(4)
C10 0.048(5) 0.038(4) 0.037(4) -0.007(4) 0.010(4) 0.014(4)
C11 0.026(4) 0.033(4) 0.038(4) 0.002(3) -0.005(4) 0.009(3)
C12 0.043(5) 0.053(5) 0.063(6) -0.005(4) 0.005(4) 0.020(4)
C13 0.087(8) 0.040(4) 0.054(6) 0.006(4) 0.020(5) 0.020(5)
C14 0.038(5) 0.040(4) 0.038(4) -0.003(4) -0.003(4) 0.005(4)
C15 0.038(6) 0.053(5) 0.041(5) 0.006(4) -0.001(4) 0.010(4)
C16 0.055(7) 0.063(5) 0.047(5) 0.007(4) -0.010(5) 0.013(5)
C17 0.059(7) 0.091(7) 0.071(6) 0.023(5) 0.017(6) -0.009(6)
C18 0.050(6) 0.050(5) 0.053(5) -0.004(4) 0.005(5) 0.012(5)
C19 0.039(5) 0.040(4) 0.025(4) 0.002(3) -0.001(4) -0.003(4)
C20 0.039(5) 0.041(5) 0.040(5) -0.001(4) 0.000(4) 0.004(4)
C21 0.035(5) 0.065(6) 0.044(5) 0.007(4) -0.014(4) 0.004(5)
C22 0.048(6) 0.066(6) 0.039(5) -0.004(4) -0.005(4) -0.010(5)
C23 0.048(6) 0.063(6) 0.049(5) -0.002(4) -0.003(5) 0.003(5)
C24 0.046(5) 0.045(5) 0.040(5) 0.010(4) 0.004(4) 0.001(4)

loop_
_atom_type_symbol
_atom_type_description
_atom_type_scat_dispersion_real
_atom_type_scat_dispersion_imag
_atom_type_scat_source
C C 0.0033 0.0016 'International Tables Vol C Tables 4.2.6.8 and 6.1.1.4'
H H 0.0000 0.0000 'International Tables Vol C Tables 4.2.6.8 and 6.1.1.4'
N N 0.0061 0.0033 'International Tables Vol C Tables 4.2.6.8 and 6.1.1.4'
O O 0.0106 0.0060 'International Tables Vol C Tables 4.2.6.8 and 6.1.1.4'
S S 0.1246 0.1234 'International Tables Vol C Tables 4.2.6.8 and 6.1.1.4'

loop_
_geom_angle_atom_site_label_1
_geom_angle_atom_site_label_2
_geom_angle_atom_site_label_3
_geom_angle
O1 S1 N1 117.5(3)
O1 S1 C1 110.7(3)
N1 S1 C1 108.2(3)
O1 S1 C19 106.9(3)
N1 S1 C19 107.1(3)
C1 S1 C19 105.7(4)
C5 O2 C12 117.1(5)
C4 N1 S1 120.7(5)
C2 C1 S1 106.8(5)
C11 C2 C3 111.7(5)
C11 C2 C1 110.5(6)
C3 C2 C1 109.4(5)
C8 C3 C4 120.8(6)
C8 C3 C2 121.9(6)
C4 C3 C2 117.2(5)
C5 C4 N1 117.1(6)
C5 C4 C3 117.7(6)
N1 C4 C3 125.2(6)
C6 C5 O2 123.6(6)
C6 C5 C4 121.0(6)
O2 C5 C4 115.3(6)
C5 C6 C7 120.6(6)
C8 C7 C6 119.8(6)
C8 C7 C13 123.3(7)
C6 C7 C13 116.9(6)
C7 C8 C3 119.5(6)
C7 C8 C9 118.8(6)
C3 C8 C9 121.7(6)
C14 C9 C10 107.4(5)
C14 C9 C8 112.5(6)
C10 C9 C8 111.3(5)
C11 C10 C9 113.1(5)
C10 C11 C18 110.5(5)
C10 C11 C2 107.3(5)
C18 C11 C2 112.5(6)
C15 C14 C9 129.1(8)
C14 C15 C16 121.2(7)
C14 C15 C17 123.4(7)
C16 C15 C17 115.4(6)
C20 C19 C24 119.9(6)
C20 C19 S1 120.7(6)
C24 C19 S1 119.4(6)
C21 C20 C19 119.4(7)
C22 C21 C20 120.9(8)
C23 C22 C21 119.8(8)
C22 C23 C24 121.2(8)
C19 C24 C23 118.6(8)

loop_
_geom_bond_atom_site_label_1
_geom_bond_atom_site_label_2
_geom_bond_distance
S1 O1 1.458(4)
S1 N1 1.528(5)
S1 C1 1.752(7)
S1 C19 1.770(7)
O2 C5 1.387(7)
O2 C12 1.438(8)
N1 C4 1.409(8)
C1 C2 1.537(9)
C2 C11 1.529(9)
C2 C3 1.533(9)
C3 C8 1.391(8)
C3 C4 1.434(9)
C4 C5 1.398(9)
C5 C6 1.376(9)
C6 C7 1.405(9)
C7 C8 1.390(9)
C7 C13 1.535(9)
C8 C9 1.539(9)
C9 C14 1.497(9)
C9 C10 1.529(9)
C10 C11 1.510(9)
C11 C18 1.519(9)
C14 C15 1.334(9)
C15 C16 1.494(10)
C15 C17 1.519(11)
C19 C20 1.384(10)
C19 C24 1.385(9)
C20 C21 1.376(9)
C21 C22 1.358(10)
C22 C23 1.356(11)
C23 C24 1.387(10)

loop_
_geom_torsion_atom_site_label_1
_geom_torsion_atom_site_label_2
_geom_torsion_atom_site_label_3
_geom_torsion_atom_site_label_4
_geom_torsion
O1 S1 N1 C4 -113.8(6)
C1 S1 N1 C4 12.6(7)
C19 S1 N1 C4 126.1(6)
O1 S1 C1 C2 79.3(5)
N1 S1 C1 C2 -50.9(5)
C19 S1 C1 C2 -165.3(4)
S1 C1 C2 C11 -173.5(4)
S1 C1 C2 C3 63.0(6)
C11 C2 C3 C8 17.9(9)
C1 C2 C3 C8 140.5(7)
C11 C2 C3 C4 -161.0(6)
C1 C2 C3 C4 -38.3(9)
S1 N1 C4 C5 -165.9(5)
S1 N1 C4 C3 15.8(10)
C8 C3 C4 C5 -1.2(11)
C2 C3 C4 C5 177.7(6)
C8 C3 C4 N1 177.1(7)
C2 C3 C4 N1 -4.0(11)
C12 O2 C5 C6 8.3(9)
C12 O2 C5 C4 -171.8(6)
N1 C4 C5 C6 177.3(7)
C3 C4 C5 C6 -4.3(10)
N1 C4 C5 O2 -2.6(9)
C3 C4 C5 O2 175.8(6)
O2 C5 C6 C7 -176.2(6)
C4 C5 C6 C7 4.0(11)
C5 C6 C7 C8 2.0(11)
C5 C6 C7 C13 -176.3(7)
C6 C7 C8 C3 -7.4(11)
C13 C7 C8 C3 170.8(7)
C6 C7 C8 C9 174.6(7)
C13 C7 C8 C9 -7.3(11)
C4 C3 C8 C7 7.0(11)
C2 C3 C8 C7 -171.9(7)
C4 C3 C8 C9 -175.0(7)
C2 C3 C8 C9 6.1(11)
C7 C8 C9 C14 -55.5(9)
C3 C8 C9 C14 126.5(7)
C7 C8 C9 C10 -176.1(7)
C3 C8 C9 C10 5.9(10)
C14 C9 C10 C11 -166.5(6)
C8 C9 C10 C11 -42.9(9)
C9 C10 C11 C18 -170.1(7)
C9 C10 C11 C2 66.9(8)
C3 C2 C11 C10 -51.9(7)
C1 C2 C11 C10 -174.0(5)
C3 C2 C11 C18 -173.7(6)
C1 C2 C11 C18 64.2(7)
C10 C9 C14 C15 -103.4(9)
C8 C9 C14 C15 133.8(8)
C9 C14 C15 C16 173.0(6)
C9 C14 C15 C17 -6.9(12)
O1 S1 C19 C20 66.5(7)
N1 S1 C19 C20 -166.8(6)
C1 S1 C19 C20 -51.6(7)
O1 S1 C19 C24 -113.2(6)
N1 S1 C19 C24 13.6(7)
C1 S1 C19 C24 128.8(6)
C24 C19 C20 C21 1.8(11)
S1 C19 C20 C21 -177.9(6)
C19 C20 C21 C22 -0.6(11)
C20 C21 C22 C23 -0.2(12)
C21 C22 C23 C24 -0.2(12)
C20 C19 C24 C23 -2.2(11)
S1 C19 C24 C23 177.5(6)
C22 C23 C24 C19 1.4(11)
